data_4066923
loop_
_publ_author_name
'Liu, Fu-Chen'
'Lin, Yu-Liang'
'Yang, Pei-Shan'
'Lee, Gene-Hsian'
'Peng, Shie-Ming'

_publ_section_title
;
 [3+2] Cycloadditions of Molybdenum(II) Azide Complexes with Nitriles and
 an Alkyne
;
_journal_issue 19
_journal_name_full Organometallics
_journal_page_first 4282
_journal_paper_doi 10.1021/om1007083
_journal_volume 29
_journal_year 2010
_chemical_formula_sum 'C37 H35 Mo N3 O6 P2'
_chemical_formula_weight 775.56
_chemical_name_systematic
; 
 ? 
;
_space_group_IT_number 14
_symmetry_cell_setting monoclinic
_symmetry_space_group_name_Hall '-P 2yn'
_symmetry_space_group_name_H-M 'P 1 21/n 1'
_atom_sites_solution_hydrogens geom
_atom_sites_solution_primary direct
_atom_sites_solution_secondary difmap
_audit_creation_method SHELXL-97
_cell_angle_alpha 90.00
_cell_angle_beta 108.286(1)
_cell_angle_gamma 90.00
_cell_formula_units_Z 4
_cell_length_a 14.3865(6)
_cell_length_b 12.1193(5)
_cell_length_c 21.6669(9)
_cell_measurement_reflns_used 7248
_cell_measurement_temperature 295(2)
_cell_measurement_theta_max 24.23
_cell_measurement_theta_min 2.25
_cell_volume 3587.0(3)
_computing_cell_refinement 'Bruker SAINT'
_computing_data_collection 'Bruker SMART'
_computing_data_reduction 'Bruker SAINT'
_computing_molecular_graphics 'Bruker SHELXTL'
_computing_publication_material 'Bruker SHELXTL'
_computing_structure_refinement 'SHELXL-97 (Sheldrick, 1997)'
_computing_structure_solution 'SHELXS-97 (Sheldrick, 1990)'
_diffrn_ambient_temperature 295(2)
_diffrn_measured_fraction_theta_full 0.999
_diffrn_measured_fraction_theta_max 0.999
_diffrn_measurement_device_type 'BRUKER SMART APEXCCD area detector'
_diffrn_measurement_method 'omega scans'
_diffrn_radiation_monochromator graphite
_diffrn_radiation_source 'fine-focus sealed tube'
_diffrn_radiation_type MoK\a
_diffrn_radiation_wavelength 0.71073
_diffrn_reflns_av_R_equivalents 0.0360
_diffrn_reflns_av_sigmaI/netI 0.0354
_diffrn_reflns_limit_h_max 18
_diffrn_reflns_limit_h_min -18
_diffrn_reflns_limit_k_max 15
_diffrn_reflns_limit_k_min -15
_diffrn_reflns_limit_l_max 28
_diffrn_reflns_limit_l_min -27
_diffrn_reflns_number 27248
_diffrn_reflns_theta_full 27.50
_diffrn_reflns_theta_max 27.50
_diffrn_reflns_theta_min 1.51
_exptl_absorpt_coefficient_mu 0.504
_exptl_absorpt_correction_T_max 0.8843
_exptl_absorpt_correction_T_min 0.8238
_exptl_absorpt_correction_type multi-scan
_exptl_crystal_colour orange
_exptl_crystal_density_diffrn 1.436
_exptl_crystal_density_meas ?
_exptl_crystal_density_method 'not measured'
_exptl_crystal_description block
_exptl_crystal_F_000 1592
_exptl_crystal_size_max 0.40
_exptl_crystal_size_mid 0.40
_exptl_crystal_size_min 0.25
_refine_diff_density_max 0.400
_refine_diff_density_min -0.237
_refine_diff_density_rms 0.057
_refine_ls_extinction_method none
_refine_ls_goodness_of_fit_ref 1.034
_refine_ls_hydrogen_treatment constr
_refine_ls_matrix_type full
_refine_ls_number_parameters 444
_refine_ls_number_reflns 8248
_refine_ls_number_restraints 0
_refine_ls_restrained_S_all 1.034
_refine_ls_R_factor_all 0.0487
_refine_ls_R_factor_gt 0.0366
_refine_ls_shift/su_max 0.003
_refine_ls_shift/su_mean 0.000
_refine_ls_structure_factor_coef Fsqd
_refine_ls_weighting_details 'calc w=1/[\s^2^(Fo^2^)+(0.0466P)^2^+0.8962P] where P=(Fo^2^+2Fc^2^)/3'
_refine_ls_weighting_scheme calc
_refine_ls_wR_factor_gt 0.0886
_refine_ls_wR_factor_ref 0.0943
_reflns_number_gt 6715
_reflns_number_total 8248
_reflns_threshold_expression >2sigma(I)
_cod_data_source_file om1007083_si_002.cif
_cod_data_source_block ic12807
_cod_depositor_comments
;
The following automatic conversions were performed:

'_symmetry_cell_setting' value 'Monoclinic' changed to 'monoclinic'
according to /home/saulius/struct/CIF-dictionaries/cif_core.dic
dictionary named 'cif_core.dic' version 2.4.1 from 2010-06-29.

Automatic conversion script
Id: cif_fix_values 1715 2011-07-08 13:25:40Z adriana 

The following automatic conversions were performed:

'_exptl_crystal_density_meas' value 'not_measured' was changed to '?'
- the value is perceived as not measured.

Automatic conversion script
Id: cif_fix_values 3008 2015-01-20 13:52:24Z robertas 
;
_cod_original_cell_volume 3586.9(3)
_cod_original_sg_symbol_H-M P2(1)/n
_cod_database_code 4066923

loop_
_symmetry_equiv_pos_as_xyz
'x, y, z'
'-x+1/2, y+1/2, -z+1/2'
'-x, -y, -z'
'x-1/2, -y-1/2, z-1/2'

loop_
_atom_site_label
_atom_site_type_symbol
_atom_site_fract_x
_atom_site_fract_y
_atom_site_fract_z
_atom_site_U_iso_or_equiv
_atom_site_adp_type
_atom_site_occupancy
_atom_site_symmetry_multiplicity
_atom_site_calc_flag
_atom_site_refinement_flags
Mo Mo 0.335832(14) -0.036889(15) 0.598298(9) 0.03197(7) Uani 1 1 d .
P1 P 0.24338(5) 0.08988(5) 0.65289(3) 0.03745(14) Uani 1 1 d .
P2 P 0.47425(4) 0.04728(5) 0.69521(3) 0.03412(13) Uani 1 1 d .
N1 N 0.38823(14) 0.20822(16) 0.57402(9) 0.0379(4) Uani 1 1 d .
N2 N 0.35056(15) 0.11496(15) 0.54458(9) 0.0366(4) Uani 1 1 d .
N3 N 0.31364(15) 0.12693(16) 0.47975(9) 0.0391(5) Uani 1 1 d .
C1 C 0.2152(2) -0.0774(2) 0.52817(13) 0.0504(6) Uani 1 1 d .
C2 C 0.2882(2) -0.1570(2) 0.64014(12) 0.0473(6) Uani 1 1 d .
C3 C 0.3746(2) -0.1170(2) 0.51014(13) 0.0549(7) Uani 1 1 d .
H3A H 0.3469 -0.1891 0.4958 0.066 Uiso 1 1 calc R
H3B H 0.3760 -0.0682 0.4750 0.066 Uiso 1 1 calc R
C4 C 0.4540(2) -0.1133(2) 0.56607(13) 0.0504(7) Uani 1 1 d .
H4 H 0.5082 -0.0692 0.5692 0.060 Uiso 1 1 calc R
C5 C 0.4487(2) -0.1801(2) 0.61812(13) 0.0536(7) Uani 1 1 d .
H5A H 0.5033 -0.1761 0.6580 0.064 Uiso 1 1 calc R
H5B H 0.4227 -0.2540 0.6073 0.064 Uiso 1 1 calc R
C6 C 0.37641(17) 0.28341(19) 0.52694(11) 0.0355(5) Uani 1 1 d .
C7 C 0.33013(17) 0.23198(18) 0.46812(11) 0.0357(5) Uani 1 1 d .
C8 C 0.40304(19) 0.3983(2) 0.54535(12) 0.0425(6) Uani 1 1 d .
C9 C 0.3790(3) 0.5827(2) 0.50979(18) 0.0791(11) Uani 1 1 d .
H9A H 0.3393 0.6103 0.5347 0.119 Uiso 1 1 calc R
H9B H 0.3635 0.6217 0.4693 0.119 Uiso 1 1 calc R
H9C H 0.4469 0.5933 0.5337 0.119 Uiso 1 1 calc R
C10 C 0.3020(2) 0.2707(2) 0.39988(12) 0.0425(6) Uani 1 1 d .
C11 C 0.3509(3) 0.3844(3) 0.32669(14) 0.0704(9) Uani 1 1 d .
H11A H 0.3453 0.3259 0.2959 0.106 Uiso 1 1 calc R
H11B H 0.4043 0.4318 0.3265 0.106 Uiso 1 1 calc R
H11C H 0.2913 0.4262 0.3150 0.106 Uiso 1 1 calc R
C12 C 0.42514(17) 0.16908(19) 0.72421(11) 0.0397(5) Uani 1 1 d .
H12A H 0.4695 0.1930 0.7658 0.048 Uiso 1 1 calc R
H12B H 0.4168 0.2292 0.6934 0.048 Uiso 1 1 calc R
C13 C 0.32681(18) 0.1364(2) 0.73122(12) 0.0435(6) Uani 1 1 d .
H13A H 0.2984 0.1992 0.7466 0.052 Uiso 1 1 calc R
H13B H 0.3362 0.0777 0.7630 0.052 Uiso 1 1 calc R
C14 C 0.52133(17) -0.0300(2) 0.77167(11) 0.0385(5) Uani 1 1 d .
C15 C 0.48359(19) -0.1303(2) 0.78251(13) 0.0474(6) Uani 1 1 d .
H15 H 0.4340 -0.1633 0.7493 0.057 Uiso 1 1 calc R
C16 C 0.5186(2) -0.1828(3) 0.84236(14) 0.0572(7) Uani 1 1 d .
H16 H 0.4928 -0.2506 0.8489 0.069 Uiso 1 1 calc R
C17 C 0.5911(2) -0.1349(3) 0.89169(14) 0.0601(8) Uani 1 1 d .
H17 H 0.6144 -0.1699 0.9318 0.072 Uiso 1 1 calc R
C18 C 0.6295(2) -0.0351(3) 0.88212(14) 0.0624(8) Uani 1 1 d .
H18 H 0.6787 -0.0026 0.9158 0.075 Uiso 1 1 calc R
C19 C 0.5951(2) 0.0174(2) 0.82230(13) 0.0511(7) Uani 1 1 d .
H19 H 0.6216 0.0849 0.8161 0.061 Uiso 1 1 calc R
C20 C 0.58695(17) 0.0921(2) 0.68157(11) 0.0406(5) Uani 1 1 d .
C21 C 0.65414(19) 0.0122(3) 0.67732(13) 0.0511(7) Uani 1 1 d .
H21 H 0.6422 -0.0616 0.6839 0.061 Uiso 1 1 calc R
C22 C 0.7385(2) 0.0413(3) 0.66347(15) 0.0651(9) Uani 1 1 d .
H22 H 0.7815 -0.0132 0.6592 0.078 Uiso 1 1 calc R
C23 C 0.7586(2) 0.1482(4) 0.65615(15) 0.0718(10) Uani 1 1 d .
H23 H 0.8162 0.1674 0.6479 0.086 Uiso 1 1 calc R
C24 C 0.6941(2) 0.2287(3) 0.66093(15) 0.0700(9) Uani 1 1 d .
H24 H 0.7087 0.3024 0.6562 0.084 Uiso 1 1 calc R
C25 C 0.6070(2) 0.2019(2) 0.67283(13) 0.0543(7) Uani 1 1 d .
H25 H 0.5630 0.2568 0.6749 0.065 Uiso 1 1 calc R
C26 C 0.14006(18) 0.0314(2) 0.67415(13) 0.0448(6) Uani 1 1 d .
C27 C 0.0678(2) -0.0253(3) 0.62886(18) 0.0762(10) Uani 1 1 d .
H27 H 0.0709 -0.0326 0.5868 0.091 Uiso 1 1 calc R
C28 C -0.0095(3) -0.0719(4) 0.6443(2) 0.0848(11) Uani 1 1 d .
H28 H -0.0588 -0.1081 0.6124 0.102 Uiso 1 1 calc R
C29 C -0.0138(2) -0.0649(3) 0.7055(2) 0.0745(10) Uani 1 1 d .
H29 H -0.0644 -0.0993 0.7163 0.089 Uiso 1 1 calc R
C30 C 0.0556(3) -0.0078(4) 0.75119(18) 0.0805(11) Uani 1 1 d .
H30 H 0.0515 -0.0013 0.7930 0.097 Uiso 1 1 calc R
C31 C 0.1326(2) 0.0410(3) 0.73569(15) 0.0634(8) Uani 1 1 d .
H31 H 0.1797 0.0805 0.7672 0.076 Uiso 1 1 calc R
C32 C 0.19309(19) 0.2161(2) 0.60864(13) 0.0459(6) Uani 1 1 d .
C33 C 0.1322(3) 0.2079(3) 0.54607(15) 0.0707(9) Uani 1 1 d .
H33 H 0.1158 0.1388 0.5271 0.085 Uiso 1 1 calc R
C34 C 0.0948(3) 0.3031(4) 0.51070(18) 0.0933(13) Uani 1 1 d .
H34 H 0.0531 0.2970 0.4682 0.112 Uiso 1 1 calc R
C35 C 0.1185(3) 0.4040(3) 0.5375(2) 0.0859(12) Uani 1 1 d .
H35 H 0.0934 0.4669 0.5134 0.103 Uiso 1 1 calc R
C36 C 0.1791(3) 0.4137(3) 0.5999(2) 0.0791(10) Uani 1 1 d .
H36 H 0.1952 0.4831 0.6184 0.095 Uiso 1 1 calc R
C37 C 0.2166(2) 0.3200(3) 0.63553(17) 0.0639(8) Uani 1 1 d .
H37 H 0.2580 0.3270 0.6780 0.077 Uiso 1 1 calc R
O1 O 0.14440(17) -0.1056(2) 0.48974(11) 0.0828(7) Uani 1 1 d .
O2 O 0.25484(17) -0.23016(19) 0.65977(11) 0.0785(7) Uani 1 1 d .
O3 O 0.45517(18) 0.42840(17) 0.59762(10) 0.0723(7) Uani 1 1 d .
O4 O 0.36010(16) 0.46729(14) 0.49743(10) 0.0600(5) Uani 1 1 d .
O5 O 0.22977(17) 0.24350(19) 0.35808(10) 0.0793(7) Uani 1 1 d .
O6 O 0.36902(14) 0.33819(16) 0.39095(8) 0.0532(5) Uani 1 1 d .

loop_
_atom_site_aniso_label
_atom_site_aniso_U_11
_atom_site_aniso_U_22
_atom_site_aniso_U_33
_atom_site_aniso_U_23
_atom_site_aniso_U_13
_atom_site_aniso_U_12
Mo 0.04025(12) 0.02748(11) 0.02885(11) -0.00025(8) 0.01178(8) -0.00183(8)
P1 0.0372(3) 0.0420(3) 0.0351(3) 0.0006(3) 0.0141(3) 0.0023(3)
P2 0.0353(3) 0.0349(3) 0.0328(3) -0.0018(2) 0.0118(2) -0.0018(2)
N1 0.0457(11) 0.0340(10) 0.0341(10) 0.0008(8) 0.0129(9) -0.0045(8)
N2 0.0479(11) 0.0313(10) 0.0318(10) 0.0005(8) 0.0143(9) 0.0003(8)
N3 0.0520(12) 0.0339(10) 0.0316(10) 0.0006(8) 0.0135(9) 0.0012(9)
C1 0.0568(17) 0.0464(15) 0.0444(15) -0.0008(12) 0.0109(13) -0.0055(13)
C2 0.0551(16) 0.0436(14) 0.0412(14) 0.0063(11) 0.0125(12) -0.0047(12)
C3 0.092(2) 0.0373(14) 0.0401(15) -0.0060(11) 0.0280(15) 0.0084(14)
C4 0.0613(17) 0.0435(14) 0.0533(17) -0.0093(12) 0.0280(14) 0.0077(13)
C5 0.0703(19) 0.0400(14) 0.0489(16) -0.0031(12) 0.0163(14) 0.0158(13)
C6 0.0406(12) 0.0339(12) 0.0315(12) 0.0017(9) 0.0107(10) -0.0010(10)
C7 0.0412(12) 0.0306(11) 0.0347(12) 0.0010(9) 0.0109(10) 0.0011(10)
C8 0.0521(15) 0.0381(13) 0.0363(13) -0.0007(11) 0.0124(12) -0.0072(11)
C9 0.110(3) 0.0304(15) 0.082(2) -0.0011(15) 0.009(2) -0.0068(17)
C10 0.0552(15) 0.0333(12) 0.0365(13) 0.0059(10) 0.0106(12) 0.0047(11)
C11 0.079(2) 0.084(2) 0.0482(17) 0.0279(16) 0.0203(16) -0.0016(18)
C12 0.0448(13) 0.0370(13) 0.0346(12) -0.0082(10) 0.0085(10) -0.0002(10)
C13 0.0482(14) 0.0491(14) 0.0360(13) -0.0050(11) 0.0170(11) 0.0064(12)
C14 0.0388(12) 0.0438(14) 0.0334(12) 0.0011(10) 0.0120(10) 0.0037(10)
C15 0.0417(14) 0.0537(16) 0.0447(15) 0.0072(12) 0.0107(12) -0.0014(12)
C16 0.0555(17) 0.0622(18) 0.0558(18) 0.0180(14) 0.0203(14) 0.0017(14)
C17 0.0629(19) 0.076(2) 0.0414(16) 0.0163(14) 0.0156(14) 0.0141(16)
C18 0.0591(18) 0.077(2) 0.0403(16) -0.0016(15) -0.0001(14) 0.0055(16)
C19 0.0506(15) 0.0556(17) 0.0425(15) 0.0016(12) 0.0080(12) -0.0034(13)
C20 0.0382(13) 0.0501(15) 0.0328(12) -0.0010(11) 0.0103(10) -0.0071(11)
C21 0.0422(14) 0.0623(17) 0.0495(16) -0.0083(13) 0.0155(12) -0.0030(13)
C22 0.0402(15) 0.104(3) 0.0516(18) -0.0107(17) 0.0156(13) -0.0022(16)
C23 0.0466(17) 0.121(3) 0.0499(18) 0.0019(19) 0.0189(14) -0.022(2)
C24 0.065(2) 0.084(2) 0.0571(19) 0.0138(17) 0.0141(16) -0.0305(19)
C25 0.0508(16) 0.0584(17) 0.0517(17) 0.0078(13) 0.0134(13) -0.0102(13)
C26 0.0395(13) 0.0508(15) 0.0483(15) 0.0099(12) 0.0197(12) 0.0064(11)
C27 0.0572(19) 0.111(3) 0.065(2) -0.012(2) 0.0267(17) -0.0256(19)
C28 0.056(2) 0.106(3) 0.098(3) -0.006(2) 0.033(2) -0.024(2)
C29 0.0483(18) 0.080(2) 0.104(3) 0.038(2) 0.037(2) 0.0103(16)
C30 0.064(2) 0.122(3) 0.069(2) 0.032(2) 0.0394(19) 0.016(2)
C31 0.0568(18) 0.088(2) 0.0522(18) 0.0089(16) 0.0260(15) 0.0034(16)
C32 0.0447(14) 0.0471(15) 0.0521(16) 0.0068(12) 0.0242(13) 0.0091(11)
C33 0.083(2) 0.069(2) 0.0534(19) 0.0042(16) 0.0110(17) 0.0242(18)
C34 0.113(3) 0.104(3) 0.055(2) 0.022(2) 0.016(2) 0.047(3)
C35 0.106(3) 0.071(3) 0.098(3) 0.037(2) 0.056(3) 0.041(2)
C36 0.088(3) 0.0523(19) 0.108(3) 0.018(2) 0.045(2) 0.0170(18)
C37 0.0637(19) 0.0515(17) 0.076(2) 0.0053(16) 0.0218(16) 0.0071(15)
O1 0.0688(15) 0.0970(19) 0.0643(14) -0.0181(13) -0.0056(12) -0.0191(13)
O2 0.0880(16) 0.0661(14) 0.0826(16) 0.0276(12) 0.0285(13) -0.0228(12)
O3 0.1018(18) 0.0525(12) 0.0454(12) -0.0040(10) -0.0014(12) -0.0221(12)
O4 0.0848(15) 0.0286(9) 0.0523(12) -0.0006(8) 0.0009(10) -0.0036(9)
O5 0.0856(16) 0.0789(16) 0.0489(12) 0.0192(11) -0.0138(11) -0.0296(13)
O6 0.0572(11) 0.0634(12) 0.0370(10) 0.0151(9) 0.0121(8) -0.0046(9)

loop_
_atom_type_symbol
_atom_type_description
_atom_type_scat_dispersion_real
_atom_type_scat_dispersion_imag
_atom_type_scat_source
C C 0.0033 0.0016 'International Tables Vol C Tables 4.2.6.8 and 6.1.1.4'
H H 0.0000 0.0000 'International Tables Vol C Tables 4.2.6.8 and 6.1.1.4'
N N 0.0061 0.0033 'International Tables Vol C Tables 4.2.6.8 and 6.1.1.4'
O O 0.0106 0.0060 'International Tables Vol C Tables 4.2.6.8 and 6.1.1.4'
P P 0.1023 0.0942 'International Tables Vol C Tables 4.2.6.8 and 6.1.1.4'
Mo Mo -1.6832 0.6857 'International Tables Vol C Tables 4.2.6.8 and 6.1.1.4'

loop_
_geom_angle_atom_site_label_1
_geom_angle_atom_site_label_2
_geom_angle_atom_site_label_3
_geom_angle
C2 Mo C1 79.63(11)
C2 Mo N2 165.21(10)
C1 Mo N2 90.46(10)
C2 Mo C4 104.42(11)
C1 Mo C4 103.16(11)
N2 Mo C4 88.44(9)
C2 Mo C5 71.53(11)
C1 Mo C5 110.52(11)
N2 Mo C5 122.66(9)
C4 Mo C5 35.99(10)
C2 Mo C3 106.01(11)
C1 Mo C3 69.44(11)
N2 Mo C3 80.29(8)
C4 Mo C3 34.87(10)
C5 Mo C3 60.88(10)
C2 Mo P1 85.62(8)
C1 Mo P1 92.65(9)
N2 Mo P1 83.89(5)
C4 Mo P1 162.48(8)
C5 Mo P1 143.10(7)
C3 Mo P1 155.83(7)
C2 Mo P2 102.06(8)
C1 Mo P2 168.90(9)
N2 Mo P2 85.62(5)
C4 Mo P2 87.13(8)
C5 Mo P2 80.25(7)
C3 Mo P2 119.90(8)
P1 Mo P2 76.62(2)
C32 P1 C26 103.68(11)
C32 P1 C13 105.31(13)
C26 P1 C13 103.51(12)
C32 P1 Mo 116.00(8)
C26 P1 Mo 117.77(9)
C13 P1 Mo 109.22(8)
C20 P2 C12 105.93(12)
C20 P2 C14 101.73(11)
C12 P2 C14 100.03(11)
C20 P2 Mo 118.72(8)
C12 P2 Mo 108.21(8)
C14 P2 Mo 119.96(8)
N2 N1 C6 106.16(18)
N1 N2 N3 112.22(18)
N1 N2 Mo 123.03(14)
N3 N2 Mo 124.40(15)
C7 N3 N2 105.37(19)
O1 C1 Mo 176.1(3)
O2 C2 Mo 174.3(2)
C4 C3 Mo 67.51(14)
C3 C4 C5 116.4(3)
C3 C4 Mo 77.62(16)
C5 C4 Mo 75.50(15)
C4 C5 Mo 68.51(14)
N1 C6 C7 107.7(2)
N1 C6 C8 118.7(2)
C7 C6 C8 133.3(2)
N3 C7 C6 108.5(2)
N3 C7 C10 118.8(2)
C6 C7 C10 132.6(2)
O3 C8 O4 123.1(2)
O3 C8 C6 125.2(2)
O4 C8 C6 111.6(2)
O5 C10 O6 124.2(2)
O5 C10 C7 124.8(2)
O6 C10 C7 111.0(2)
C13 C12 P2 107.20(16)
C12 C13 P1 110.28(16)
C15 C14 C19 118.2(2)
C15 C14 P2 123.26(19)
C19 C14 P2 118.4(2)
C14 C15 C16 121.0(3)
C17 C16 C15 120.0(3)
C16 C17 C18 120.1(3)
C17 C18 C19 120.2(3)
C18 C19 C14 120.5(3)
C25 C20 C21 118.7(2)
C25 C20 P2 122.9(2)
C21 C20 P2 118.4(2)
C22 C21 C20 120.8(3)
C23 C22 C21 120.4(3)
C22 C23 C24 119.9(3)
C23 C24 C25 121.1(3)
C20 C25 C24 119.1(3)
C27 C26 C31 117.6(3)
C27 C26 P1 120.5(2)
C31 C26 P1 121.8(2)
C26 C27 C28 121.4(3)
C29 C28 C27 120.1(4)
C28 C29 C30 119.9(3)
C29 C30 C31 120.2(3)
C26 C31 C30 120.7(3)
C33 C32 C37 118.7(3)
C33 C32 P1 118.9(2)
C37 C32 P1 122.4(2)
C32 C33 C34 120.0(3)
C35 C34 C33 120.7(4)
C34 C35 C36 120.0(3)
C35 C36 C37 120.0(4)
C36 C37 C32 120.7(3)
C8 O4 C9 117.0(2)
C10 O6 C11 117.4(2)

loop_
_geom_bond_atom_site_label_1
_geom_bond_atom_site_label_2
_geom_bond_distance
Mo C2 1.950(3)
Mo C1 1.977(3)
Mo N2 2.2228(18)
Mo C4 2.232(3)
Mo C5 2.323(3)
Mo C3 2.360(2)
Mo P1 2.5526(6)
Mo P2 2.6059(6)
P1 C32 1.830(3)
P1 C26 1.831(3)
P1 C13 1.833(3)
P2 C20 1.820(2)
P2 C12 1.831(2)
P2 C14 1.837(2)
N1 N2 1.327(3)
N1 C6 1.338(3)
N2 N3 1.345(3)
N3 C7 1.333(3)
C1 O1 1.147(3)
C2 O2 1.151(3)
C3 C4 1.382(4)
C4 C5 1.410(4)
C6 C7 1.387(3)
C6 C8 1.466(3)
C7 C10 1.482(3)
C8 O3 1.202(3)
C8 O4 1.325(3)
C9 O4 1.434(3)
C10 O5 1.191(3)
C10 O6 1.324(3)
C11 O6 1.447(3)
C12 C13 1.522(3)
C14 C15 1.382(4)
C14 C19 1.389(4)
C15 C16 1.389(4)
C16 C17 1.366(4)
C17 C18 1.372(4)
C18 C19 1.388(4)
C20 C25 1.387(4)
C20 C21 1.391(4)
C21 C22 1.384(4)
C22 C23 1.348(5)
C23 C24 1.373(5)
C24 C25 1.394(4)
C26 C27 1.370(4)
C26 C31 1.376(4)
C27 C28 1.378(4)
C28 C29 1.351(5)
C29 C30 1.355(5)
C30 C31 1.387(4)
C32 C33 1.368(4)
C32 C37 1.384(4)
C33 C34 1.397(5)
C34 C35 1.351(6)
C35 C36 1.364(5)
C36 C37 1.384(4)
